data_7110113
loop_
_publ_author_name
'Fa-Nian Shi'
'Filipe A. Almeida Paz'
'Paulo Ribeiro-Claro'
'Joao Rocha'

_publ_section_title
;
 Transposition of chirality from diphosphonate metal-organic framework
 precursors onto porous lanthanide pyrophosphates
;
_journal_name_full Chem.Commun.
_journal_page_first 11668
_journal_paper_doi 10.1039/c3cc46503a
_journal_volume 49
_journal_year 2013
_chemical_absolute_configuration unk
_chemical_formula_sum 'C3 H8 O11.5 P3 Y2'
_chemical_formula_weight 498.82
_chemical_name_systematic
; 
 ? 
;
_space_group_IT_number 199
_symmetry_cell_setting cubic
_symmetry_space_group_name_Hall 'I 2b 2c 3'
_symmetry_space_group_name_H-M 'I 21 3'
_atom_sites_solution_primary direct
_atom_sites_solution_secondary difmap
_audit_creation_method SHELXL-97
_cell_angle_alpha 90.00
_cell_angle_beta 90.00
_cell_angle_gamma 90.00
_cell_formula_units_Z 8
_cell_length_a 13.4853(2)
_cell_length_b 13.4853(2)
_cell_length_c 13.4853(2)
_cell_measurement_reflns_used 2964
_cell_measurement_temperature 150(2)
_cell_measurement_theta_max 25.86
_cell_measurement_theta_min 2.14
_cell_volume 2452.35(6)
_computing_cell_refinement 'Bruker SMART'
_computing_data_collection 'Bruker SMART'
_computing_data_reduction 'Bruker SAINT'
_computing_molecular_graphics 'Bruker SHELXTL'
_computing_publication_material 'Bruker SHELXTL'
_computing_structure_refinement 'SHELXL-97 (Sheldrick, 2008)'
_computing_structure_solution 'SHELXS-97 (Sheldrick, 2008)'
_diffrn_ambient_temperature 150(2)
_diffrn_measured_fraction_theta_full 0.994
_diffrn_measured_fraction_theta_max 0.994
_diffrn_measurement_device_type 'CCD area detector'
_diffrn_measurement_method 'phi and omega scans'
_diffrn_radiation_monochromator graphite
_diffrn_radiation_source 'fine-focus sealed tube'
_diffrn_radiation_type MoK\a
_diffrn_radiation_wavelength 0.71073
_diffrn_reflns_av_R_equivalents 0.0421
_diffrn_reflns_av_sigmaI/netI 0.0375
_diffrn_reflns_limit_h_max 16
_diffrn_reflns_limit_h_min -17
_diffrn_reflns_limit_k_max 15
_diffrn_reflns_limit_k_min -17
_diffrn_reflns_limit_l_max 15
_diffrn_reflns_limit_l_min -17
_diffrn_reflns_number 7856
_diffrn_reflns_theta_full 27.16
_diffrn_reflns_theta_max 27.16
_diffrn_reflns_theta_min 3.02
_exptl_absorpt_coefficient_mu 9.866
_exptl_absorpt_correction_T_max 0.3388
_exptl_absorpt_correction_T_min 0.2697
_exptl_absorpt_correction_type multi-scan
_exptl_absorpt_process_details Sadabs
_exptl_crystal_colour colourless
_exptl_crystal_density_diffrn 2.702
_exptl_crystal_density_method 'not measured'
_exptl_crystal_description prism
_exptl_crystal_F_000 1928
_exptl_crystal_size_max 0.18
_exptl_crystal_size_mid 0.16
_exptl_crystal_size_min 0.14
_refine_diff_density_max 0.468
_refine_diff_density_min -0.394
_refine_diff_density_rms 0.097
_refine_ls_abs_structure_details 'Flack H D (1983), Acta Cryst. A39, 876-881'
_refine_ls_abs_structure_Flack 0.035(11)
_refine_ls_extinction_method none
_refine_ls_goodness_of_fit_ref 1.067
_refine_ls_matrix_type full
_refine_ls_number_parameters 70
_refine_ls_number_reflns 912
_refine_ls_number_restraints 0
_refine_ls_restrained_S_all 1.067
_refine_ls_R_factor_all 0.0306
_refine_ls_R_factor_gt 0.0264
_refine_ls_shift/su_max 0.000
_refine_ls_shift/su_mean 0.000
_refine_ls_structure_factor_coef Fsqd
_refine_ls_weighting_details 'calc w=1/[\s^2^(Fo^2^)+(0.0359P)^2^+0.0000P] where P=(Fo^2^+2Fc^2^)/3'
_refine_ls_weighting_scheme calc
_refine_ls_wR_factor_gt 0.0620
_refine_ls_wR_factor_ref 0.0628
_reflns_number_gt 833
_reflns_number_total 912
_reflns_threshold_expression >2sigma(I)
_cod_data_source_file c3cc46503a.txt
_cod_data_source_block publication_text
_cod_original_sg_symbol_H-M I2(1)3
_cod_original_formula_sum 'C3 H8 O11.50 P3 Y2'
_cod_database_code 7110113

loop_
_symmetry_equiv_pos_as_xyz
'x, y, z'
'-x+1/2, -y, z+1/2'
'-x, y+1/2, -z+1/2'
'x+1/2, -y+1/2, -z'
'z, x, y'
'z+1/2, -x+1/2, -y'
'-z+1/2, -x, y+1/2'
'-z, x+1/2, -y+1/2'
'y, z, x'
'-y, z+1/2, -x+1/2'
'y+1/2, -z+1/2, -x'
'-y+1/2, -z, x+1/2'
'x+1/2, y+1/2, z+1/2'
'-x+1, -y+1/2, z+1'
'-x+1/2, y+1, -z+1'
'x+1, -y+1, -z+1/2'
'z+1/2, x+1/2, y+1/2'
'z+1, -x+1, -y+1/2'
'-z+1, -x+1/2, y+1'
'-z+1/2, x+1, -y+1'
'y+1/2, z+1/2, x+1/2'
'-y+1/2, z+1, -x+1'
'y+1, -z+1, -x+1/2'
'-y+1, -z+1/2, x+1'

loop_
_atom_site_label
_atom_site_type_symbol
_atom_site_fract_x
_atom_site_fract_y
_atom_site_fract_z
_atom_site_U_iso_or_equiv
_atom_site_adp_type
_atom_site_occupancy
_atom_site_symmetry_multiplicity
_atom_site_calc_flag
_atom_site_refinement_flags
_atom_site_disorder_group
Y1 Y 0.92798(3) 0.42798(3) 0.07202(3) 0.01352(17) Uani 1 3 d S .
Y2 Y 0.77848(3) 0.27848(3) 0.22152(3) 0.01797(19) Uani 1 3 d S .
P1 P 1.02094(9) 0.35874(9) 0.30511(9) 0.0217(3) Uani 1 1 d . .
O1 O 0.9386(2) 0.3578(2) 0.2270(2) 0.0220(7) Uani 1 1 d . .
O2 O 1.1216(3) 0.3471(3) 0.2606(3) 0.0442(12) Uani 1 1 d . .
O3 O 0.8706(2) 0.5130(3) -0.0523(3) 0.0289(8) Uani 1 1 d . .
O4A O 1.054(2) 0.2339(8) 0.4690(11) 0.098(12) Uani 0.236(11) 1 d P 1
C2A C 1.054(2) 0.2339(8) 0.4690(11) 0.098(12) Uani 0.236(11) 1 d P 1
O4B O 1.1246(7) 0.2356(7) 0.4043(11) 0.044(4) Uani 0.264(11) 1 d P 2
C2B C 1.1246(7) 0.2356(7) 0.4043(11) 0.044(4) Uani 0.264(11) 1 d P 2
O5 O 0.6757(3) 0.1757(3) 0.3243(3) 0.056(2) Uani 1 3 d S .
C1 C 1.0000 0.2500 0.3816(6) 0.052(3) Uani 1 2 d S .

loop_
_atom_site_aniso_label
_atom_site_aniso_U_11
_atom_site_aniso_U_22
_atom_site_aniso_U_33
_atom_site_aniso_U_23
_atom_site_aniso_U_13
_atom_site_aniso_U_12
Y1 0.01352(17) 0.01352(17) 0.01352(17) -0.00092(17) -0.00092(17) 0.00092(17)
Y2 0.01797(19) 0.01797(19) 0.01797(19) 0.00049(18) 0.00049(18) -0.00049(18)
P1 0.0214(6) 0.0229(6) 0.0208(6) -0.0066(5) -0.0053(5) 0.0061(5)
O1 0.0264(17) 0.0205(15) 0.0190(16) 0.0001(14) -0.0063(15) -0.0002(14)
O2 0.0224(18) 0.033(2) 0.077(3) -0.032(2) 0.006(2) -0.0004(16)
O3 0.0263(18) 0.033(2) 0.028(2) 0.0126(16) -0.0079(16) -0.0091(16)
O4A 0.22(3) 0.036(7) 0.037(9) -0.008(6) -0.075(14) 0.027(10)
C2A 0.22(3) 0.036(7) 0.037(9) -0.008(6) -0.075(14) 0.027(10)
O4B 0.026(5) 0.045(6) 0.061(9) -0.011(5) -0.020(5) 0.004(4)
C2B 0.026(5) 0.045(6) 0.061(9) -0.011(5) -0.020(5) 0.004(4)
O5 0.056(2) 0.056(2) 0.056(2) 0.0200(18) 0.0200(18) -0.0200(18)
C1 0.112(9) 0.024(4) 0.021(4) 0.000 0.000 0.021(5)

loop_
_atom_type_symbol
_atom_type_description
_atom_type_scat_dispersion_real
_atom_type_scat_dispersion_imag
_atom_type_scat_source
C C 0.0033 0.0016 'International Tables Vol C Tables 4.2.6.8 and 6.1.1.4'
H H 0.0000 0.0000 'International Tables Vol C Tables 4.2.6.8 and 6.1.1.4'
O O 0.0106 0.0060 'International Tables Vol C Tables 4.2.6.8 and 6.1.1.4'
P P 0.1023 0.0942 'International Tables Vol C Tables 4.2.6.8 and 6.1.1.4'
Y Y -2.7962 3.5667 'International Tables Vol C Tables 4.2.6.8 and 6.1.1.4'

loop_
_geom_angle_atom_site_label_1
_geom_angle_atom_site_label_2
_geom_angle_atom_site_label_3
_geom_angle
_geom_angle_site_symmetry_1
_geom_angle_site_symmetry_3
O3 Y1 O3 93.16(11) 11_556 8_645
O3 Y1 O3 93.16(11) 11_556 .
O3 Y1 O3 93.16(11) 8_645 .
O3 Y1 O1 160.20(12) 11_556 11_556
O3 Y1 O1 87.79(12) 8_645 11_556
O3 Y1 O1 106.53(12) . 11_556
O3 Y1 O1 106.54(12) 11_556 8_645
O3 Y1 O1 160.20(12) 8_645 8_645
O3 Y1 O1 87.79(12) . 8_645
O1 Y1 O1 73.04(13) 11_556 8_645
O3 Y1 O1 87.79(12) 11_556 .
O3 Y1 O1 106.54(12) 8_645 .
O3 Y1 O1 160.20(12) . .
O1 Y1 O1 73.04(13) 11_556 .
O1 Y1 O1 73.04(13) 8_645 .
O3 Y1 Y2 122.99(8) 11_556 .
O3 Y1 Y2 122.99(8) 8_645 .
O3 Y1 Y2 122.99(8) . .
O1 Y1 Y2 43.40(8) 11_556 .
O1 Y1 Y2 43.40(8) 8_645 .
O1 Y1 Y2 43.40(8) . .
O2 Y2 O2 115.05(7) 24_553 19_564
O2 Y2 O2 115.05(7) 24_553 14_654
O2 Y2 O2 115.05(7) 19_564 14_654
O2 Y2 O5 76.94(9) 24_553 .
O2 Y2 O5 76.94(9) 19_564 .
O2 Y2 O5 76.94(9) 14_654 .
O2 Y2 O1 143.55(12) 24_553 .
O2 Y2 O1 85.42(13) 19_564 .
O2 Y2 O1 77.75(12) 14_654 .
O5 Y2 O1 139.07(8) . .
O2 Y2 O1 77.75(12) 24_553 11_556
O2 Y2 O1 143.54(12) 19_564 11_556
O2 Y2 O1 85.42(13) 14_654 11_556
O5 Y2 O1 139.07(8) . 11_556
O1 Y2 O1 69.13(12) . 11_556
O2 Y2 O1 85.42(13) 24_553 8_645
O2 Y2 O1 77.75(12) 19_564 8_645
O2 Y2 O1 143.54(12) 14_654 8_645
O5 Y2 O1 139.07(8) . 8_645
O1 Y2 O1 69.13(12) . 8_645
O1 Y2 O1 69.13(12) 11_556 8_645
O2 Y2 C2B 57.1(2) 24_553 24_553
O2 Y2 C2B 150.8(2) 19_564 24_553
O2 Y2 C2B 58.8(2) 14_654 24_553
O5 Y2 C2B 73.83(18) . 24_553
O1 Y2 C2B 117.8(2) . 24_553
O1 Y2 C2B 65.5(2) 11_556 24_553
O1 Y2 C2B 125.48(17) 8_645 24_553
O2 Y2 O4B 57.1(2) 24_553 24_553
O2 Y2 O4B 150.8(2) 19_564 24_553
O2 Y2 O4B 58.8(2) 14_654 24_553
O5 Y2 O4B 73.83(18) . 24_553
O1 Y2 O4B 117.8(2) . 24_553
O1 Y2 O4B 65.5(2) 11_556 24_553
O1 Y2 O4B 125.48(17) 8_645 24_553
C2B Y2 O4B 0.0(6) 24_553 24_553
O2 Y2 C2B 150.8(2) 24_553 14_654
O2 Y2 C2B 58.8(2) 19_564 14_654
O2 Y2 C2B 57.1(2) 14_654 14_654
O5 Y2 C2B 73.83(18) . 14_654
O1 Y2 C2B 65.5(2) . 14_654
O1 Y2 C2B 125.48(18) 11_556 14_654
O1 Y2 C2B 117.8(2) 8_645 14_654
C2B Y2 C2B 112.56(15) 24_553 14_654
O4B Y2 C2B 112.56(15) 24_553 14_654
O2 Y2 O4B 150.8(2) 24_553 14_654
O2 Y2 O4B 58.8(2) 19_564 14_654
O2 Y2 O4B 57.1(2) 14_654 14_654
O5 Y2 O4B 73.83(18) . 14_654
O1 Y2 O4B 65.5(2) . 14_654
O1 Y2 O4B 125.48(18) 11_556 14_654
O1 Y2 O4B 117.8(2) 8_645 14_654
C2B Y2 O4B 112.56(15) 24_553 14_654
O4B Y2 O4B 112.56(15) 24_553 14_654
C2B Y2 O4B 0.0(5) 14_654 14_654
O2 Y2 C2B 58.8(2) 24_553 19_564
O2 Y2 C2B 57.1(2) 19_564 19_564
O2 Y2 C2B 150.8(2) 14_654 19_564
O5 Y2 C2B 73.83(18) . 19_564
O1 Y2 C2B 125.48(18) . 19_564
O1 Y2 C2B 117.8(2) 11_556 19_564
O1 Y2 C2B 65.5(2) 8_645 19_564
C2B Y2 C2B 112.56(15) 24_553 19_564
O4B Y2 C2B 112.56(15) 24_553 19_564
C2B Y2 C2B 112.56(15) 14_654 19_564
O4B Y2 C2B 112.56(15) 14_654 19_564
O2 P1 O3 112.8(2) . 21_554
O2 P1 O1 112.4(2) . .
O3 P1 O1 111.23(19) 21_554 .
O2 P1 C1 106.57(19) . .
O3 P1 C1 107.5(2) 21_554 .
O1 P1 C1 105.76(19) . .
P1 O1 Y1 131.89(18) . .
P1 O1 Y2 132.41(18) . .
Y1 O1 Y2 95.67(12) . .
P1 O2 Y2 136.5(2) . 14_654
P1 O3 Y1 150.2(2) 17_544 .
C1 O4A C2A 57.1(12) . 14_654
C1 O4A O4A 57.1(12) . 14_654
C2A O4A O4A 0.0(16) 14_654 14_654
C1 O4B Y2 107.9(6) . 14_654
O4A C1 C2A 66(2) . 14_654
O4A C1 O4A 66(2) . 14_654
C2A C1 O4A 0(2) 14_654 14_654
O4A C1 C2B 112.2(17) . 14_654
C2A C1 C2B 47.5(10) 14_654 14_654
O4A C1 C2B 47.5(10) 14_654 14_654
O4A C1 O4B 112.2(17) . 14_654
C2A C1 O4B 47.5(10) 14_654 14_654
O4A C1 O4B 47.5(10) 14_654 14_654
C2B C1 O4B 0.0(9) 14_654 14_654
O4A C1 O4B 47.5(10) . .
C2A C1 O4B 112.2(17) 14_654 .
O4A C1 O4B 112.2(17) 14_654 .
C2B C1 O4B 159.5(11) 14_654 .
O4B C1 O4B 159.5(11) 14_654 .
O4A C1 P1 115.7(5) . 14_654
C2A C1 P1 121.4(8) 14_654 14_654
O4A C1 P1 121.4(8) 14_654 14_654
C2B C1 P1 92.3(4) 14_654 14_654
O4B C1 P1 92.3(4) 14_654 14_654
O4B C1 P1 99.3(4) . 14_654
O4A C1 P1 121.4(8) . .
C2A C1 P1 115.7(5) 14_654 .
O4A C1 P1 115.7(5) 14_654 .
C2B C1 P1 99.3(4) 14_654 .
O4B C1 P1 99.3(4) 14_654 .
O4B C1 P1 92.3(4) . .
P1 C1 P1 110.7(4) 14_654 .

loop_
_geom_bond_atom_site_label_1
_geom_bond_atom_site_label_2
_geom_bond_distance
_geom_bond_site_symmetry_2
Y1 O3 2.173(3) 11_556
Y1 O3 2.173(3) 8_645
Y1 O3 2.173(3) .
Y1 O1 2.299(3) 11_556
Y1 O1 2.299(3) 8_645
Y1 O1 2.299(3) .
Y1 Y2 3.4919(10) .
Y2 O2 2.227(4) 24_553
Y2 O2 2.227(4) 19_564
Y2 O2 2.227(4) 14_654
Y2 O5 2.401(7) .
Y2 O1 2.411(3) .
Y2 O1 2.411(3) 11_556
Y2 O1 2.411(3) 8_645
Y2 C2B 2.796(15) 24_553
Y2 O4B 2.796(15) 24_553
Y2 C2B 2.796(15) 14_654
Y2 O4B 2.796(15) 14_654
Y2 C2B 2.796(15) 19_564
P1 O2 1.492(4) .
P1 O3 1.494(3) 21_554
P1 O1 1.530(3) .
P1 C1 1.815(5) .
O2 Y2 2.227(4) 14_654
O3 P1 1.494(3) 17_544
O4A C1 1.403(12) .
O4A C2A 1.52(5) 14_654
O4A O4A 1.52(5) 14_654
O4B C1 1.719(8) .
O4B Y2 2.796(15) 14_654
C1 C2A 1.403(12) 14_654
C1 O4A 1.403(12) 14_654
C1 C2B 1.719(8) 14_654
C1 O4B 1.719(8) 14_654
C1 P1 1.815(5) 14_654
